data_7101198
loop_
_publ_author_name
'Dirk Walther'
'Reinald Fischer'
'Helmar Gorls'
'Jens Langer'
'Astrid Malassa'
'Gavin Vaughan'

_publ_section_title
;
A Key Step of the Formation of Acrylic Acid from CO~2~ and
Ethylene: The Transformation of a Nickelalactone into a
Nickel-acrylate Complex
;
_journal_issue 23
_journal_name_full 'Chemical Communications'
_journal_paper_doi 10.1039/b603540j
_journal_year 2006
_chemical_formula_sum 'C32 H33 F4 Ni O3.5 P2'
_chemical_formula_weight 670.23
_chemical_name_systematic
;
?
;
_space_group_IT_number 56
_symmetry_cell_setting orthorhombic
_symmetry_space_group_name_Hall '-P 2ab 2ac'
_symmetry_space_group_name_H-M 'P c c n'
_atom_sites_solution_hydrogens geom
_atom_sites_solution_primary direct
_atom_sites_solution_secondary difmap
_audit_creation_method SHELXL-97
_cell_angle_alpha 90.00
_cell_angle_beta 90.00
_cell_angle_gamma 90.00
_cell_formula_units_Z 8
_cell_length_a 27.6383(5)
_cell_length_b 10.5990(2)
_cell_length_c 22.8711(4)
_cell_measurement_temperature 183(2)
_cell_volume 6699.8(2)
_computing_cell_refinement DENZO
_computing_data_collection COLLECT
_computing_data_reduction DENZO
_computing_molecular_graphics SHELXTL/PC
_computing_publication_material SHELXL-97
_computing_structure_refinement 'SHELXL-97 (Sheldrick, 1997)'
_computing_structure_solution 'SHELXS-97 (Sheldrick, 1990)'
_diffrn_ambient_temperature 183(2)
_diffrn_measured_fraction_theta_full 0.994
_diffrn_measured_fraction_theta_max 0.994
_diffrn_measurement_device_type KappaCCD
_diffrn_measurement_method 'phi- + omega-scan'
_diffrn_radiation_monochromator graphite
_diffrn_radiation_source 'fine-focus sealed tube'
_diffrn_radiation_type MoK\a
_diffrn_radiation_wavelength 0.71073
_diffrn_reflns_av_R_equivalents 0.0551
_diffrn_reflns_av_sigmaI/netI 0.0700
_diffrn_reflns_limit_h_max 35
_diffrn_reflns_limit_h_min -35
_diffrn_reflns_limit_k_max 13
_diffrn_reflns_limit_k_min -13
_diffrn_reflns_limit_l_max 29
_diffrn_reflns_limit_l_min -29
_diffrn_reflns_number 14297
_diffrn_reflns_theta_full 27.47
_diffrn_reflns_theta_max 27.47
_diffrn_reflns_theta_min 1.93
_exptl_absorpt_coefficient_mu 0.728
_exptl_absorpt_correction_type none
_exptl_crystal_colour yellow-orange
_exptl_crystal_density_diffrn 1.329
_exptl_crystal_density_method 'not measured'
_exptl_crystal_description prism
_exptl_crystal_F_000 2776
_exptl_crystal_size_max 0.06
_exptl_crystal_size_mid 0.06
_exptl_crystal_size_min 0.04
_refine_diff_density_max 0.965
_refine_diff_density_min -0.455
_refine_diff_density_rms 0.097
_refine_ls_extinction_method none
_refine_ls_goodness_of_fit_ref 1.075
_refine_ls_hydrogen_treatment constr
_refine_ls_matrix_type full
_refine_ls_number_parameters 380
_refine_ls_number_reflns 7633
_refine_ls_number_restraints 0
_refine_ls_restrained_S_all 1.075
_refine_ls_R_factor_all 0.1175
_refine_ls_R_factor_gt 0.0710
_refine_ls_shift/su_max 0.020
_refine_ls_shift/su_mean 0.001
_refine_ls_structure_factor_coef Fsqd
_refine_ls_weighting_details 'calc w=1/[\s^2^(Fo^2^)+(0.1004P)^2^+8.7725P] where P=(Fo^2^+2Fc^2^)/3'
_refine_ls_weighting_scheme calc
_refine_ls_wR_factor_gt 0.1873
_refine_ls_wR_factor_ref 0.2092
_reflns_number_gt 4924
_reflns_number_total 7633
_reflns_threshold_expression >2sigma(I)
_cod_data_source_file b603540j.txt
_cod_depositor_comments
;
The following automatic conversions were performed:
'_exptl_absorpt_correction_type' value 'NONE' changed to 'none' according
to '/home/saulius/struct/CIF-dictionaries/cif_core.dic' dictionary named
'cif_core.dic' version 2.4.1 from 2010-06-29.

Automatic conversion script
Id: cif_fix_enum 1527 2010-12-29 10:47:43Z saulius 
;
_cod_original_sg_symbol_H-M Pccn
_cod_original_formula_sum 'C29 H24 F4 Ni O2 P2, 0.5(C4 H10 O), C H4 O'
_cod_database_code 7101198

loop_
_symmetry_equiv_pos_as_xyz
'x, y, z'
'-x+1/2, -y+1/2, z'
'-x, y+1/2, -z+1/2'
'x+1/2, -y, -z+1/2'
'-x, -y, -z'
'x-1/2, y-1/2, -z'
'x, -y-1/2, z-1/2'
'-x-1/2, y, z-1/2'

loop_
_atom_site_label
_atom_site_type_symbol
_atom_site_fract_x
_atom_site_fract_y
_atom_site_fract_z
_atom_site_U_iso_or_equiv
_atom_site_adp_type
_atom_site_occupancy
_atom_site_symmetry_multiplicity
_atom_site_calc_flag
_atom_site_refinement_flags
_atom_site_disorder_assembly
_atom_site_disorder_group
Ni Ni 0.114761(18) 0.63715(5) 0.21106(3) 0.03362(19) Uani 1 1 d . . .
P1 P 0.13649(4) 0.44721(10) 0.21952(5) 0.0312(3) Uani 1 1 d . . .
P2 P 0.03921(4) 0.57388(10) 0.22249(5) 0.0312(3) Uani 1 1 d . . .
F1 F 0.20350(15) 0.1698(4) 0.01097(15) 0.0926(13) Uani 1 1 d . . .
F2 F 0.28844(11) 0.4066(3) 0.40142(13) 0.0659(9) Uani 1 1 d . . .
F3 F -0.02212(16) 0.6600(4) 0.46749(15) 0.0944(13) Uani 1 1 d . . .
F4 F -0.10931(11) 0.7704(3) 0.05950(13) 0.0640(9) Uani 1 1 d . . .
O1 O 0.10054(11) 0.8115(3) 0.21604(15) 0.0418(8) Uani 1 1 d . . .
O2 O 0.13502(12) 0.9987(3) 0.22820(18) 0.0579(10) Uani 1 1 d . . .
C1 C 0.18240(18) 0.6875(5) 0.2021(3) 0.0662(18) Uani 1 1 d . . .
H1A H 0.2016 0.6586 0.2361 0.079 Uiso 1 1 calc R . .
H1B H 0.1962 0.6495 0.1662 0.079 Uiso 1 1 calc R . .
C2 C 0.1835(2) 0.8241(5) 0.1981(4) 0.0710(19) Uani 1 1 d . . .
H2A H 0.1914 0.8483 0.1574 0.085 Uiso 1 1 calc R . .
H2B H 0.2098 0.8562 0.2235 0.085 Uiso 1 1 calc R . .
C3 C 0.13739(17) 0.8860(5) 0.2152(2) 0.0436(12) Uani 1 1 d . . .
C4 C 0.08447(15) 0.3516(4) 0.2441(2) 0.0352(10) Uani 1 1 d . . .
H4A H 0.0898 0.2619 0.2339 0.042 Uiso 1 1 calc R . .
H4B H 0.0809 0.3582 0.2870 0.042 Uiso 1 1 calc R . .
C5 C 0.03870(15) 0.4002(4) 0.2140(2) 0.0355(10) Uani 1 1 d . . .
H5A H 0.0095 0.3637 0.2325 0.043 Uiso 1 1 calc R . .
H5B H 0.0388 0.3769 0.1721 0.043 Uiso 1 1 calc R . .
C6 C 0.15814(15) 0.3638(4) 0.15533(19) 0.0345(10) Uani 1 1 d . . .
C7 C 0.16096(19) 0.4252(5) 0.1009(2) 0.0513(13) Uani 1 1 d . . .
H7A H 0.1525 0.5118 0.0972 0.062 Uiso 1 1 calc R . .
C8 C 0.1763(2) 0.3566(7) 0.0525(2) 0.0699(18) Uani 1 1 d . . .
H8A H 0.1783 0.3959 0.0153 0.084 Uiso 1 1 calc R . .
C9 C 0.1885(2) 0.2332(6) 0.0587(2) 0.0588(15) Uani 1 1 d . . .
C10 C 0.18639(19) 0.1716(5) 0.1103(2) 0.0541(14) Uani 1 1 d . . .
H10A H 0.1952 0.0852 0.1131 0.065 Uiso 1 1 calc R . .
C11 C 0.17093(16) 0.2379(5) 0.1591(2) 0.0424(11) Uani 1 1 d . . .
H11A H 0.1691 0.1961 0.1958 0.051 Uiso 1 1 calc R . .
C12 C 0.18280(15) 0.4221(4) 0.27485(18) 0.0321(9) Uani 1 1 d . . .
C13 C 0.23190(15) 0.4151(4) 0.25958(19) 0.0343(10) Uani 1 1 d . . .
H13A H 0.2408 0.4137 0.2195 0.041 Uiso 1 1 calc R . .
C14 C 0.26769(17) 0.4102(4) 0.3019(2) 0.0403(11) Uani 1 1 d . . .
H14A H 0.3009 0.4056 0.2915 0.048 Uiso 1 1 calc R . .
C15 C 0.25347(18) 0.4123(5) 0.3593(2) 0.0456(11) Uani 1 1 d . . .
C16 C 0.20584(19) 0.4182(6) 0.3766(2) 0.0532(13) Uani 1 1 d . . .
H16A H 0.1973 0.4175 0.4168 0.064 Uiso 1 1 calc R . .
C17 C 0.17089(17) 0.4252(5) 0.3339(2) 0.0437(11) Uani 1 1 d . . .
H17A H 0.1379 0.4324 0.3449 0.052 Uiso 1 1 calc R . .
C18 C 0.01822(16) 0.6005(4) 0.29702(19) 0.0353(10) Uani 1 1 d . . .
C19 C 0.05063(18) 0.6517(5) 0.3373(2) 0.0469(12) Uani 1 1 d . . .
H19A H 0.0823 0.6734 0.3248 0.056 Uiso 1 1 calc R . .
C20 C 0.0376(2) 0.6716(6) 0.3949(2) 0.0579(14) Uani 1 1 d . . .
H20A H 0.0601 0.7045 0.4224 0.070 Uiso 1 1 calc R . .
C21 C -0.0083(2) 0.6425(6) 0.4108(2) 0.0641(16) Uani 1 1 d . . .
C22 C -0.0419(2) 0.5943(5) 0.3725(2) 0.0523(13) Uani 1 1 d . . .
H22A H -0.0738 0.5757 0.3852 0.063 Uiso 1 1 calc R . .
C23 C -0.02826(16) 0.5737(4) 0.3156(2) 0.0393(10) Uani 1 1 d . . .
H23A H -0.0511 0.5405 0.2887 0.047 Uiso 1 1 calc R . .
C24 C -0.00833(15) 0.6316(4) 0.17440(18) 0.0330(9) Uani 1 1 d . . .
C25 C -0.05133(16) 0.5659(5) 0.1645(2) 0.0439(11) Uani 1 1 d . . .
H25A H -0.0572 0.4887 0.1843 0.053 Uiso 1 1 calc R . .
C26 C -0.08543(18) 0.6127(5) 0.1259(2) 0.0511(13) Uani 1 1 d . . .
H26A H -0.1148 0.5686 0.1191 0.061 Uiso 1 1 calc R . .
C27 C -0.07586(17) 0.7244(5) 0.0977(2) 0.0451(12) Uani 1 1 d . . .
C28 C -0.03431(18) 0.7916(5) 0.1066(2) 0.0446(11) Uani 1 1 d . . .
H28A H -0.0290 0.8691 0.0867 0.054 Uiso 1 1 calc R . .
C29 C 0.00010(15) 0.7449(5) 0.14529(19) 0.0374(10) Uani 1 1 d . . .
H29A H 0.0293 0.7901 0.1518 0.045 Uiso 1 1 calc R . .
O3 O -0.1471(3) 0.2796(7) 0.5415(3) 0.0554(18) Uiso 0.50 1 d P . .
C30 C -0.1127(5) 0.3619(14) 0.4587(7) 0.084(4) Uiso 0.50 1 d P . .
H30A H -0.1169 0.3664 0.4162 0.126 Uiso 0.50 1 calc PR . .
H30B H -0.0819 0.3206 0.4678 0.126 Uiso 0.50 1 calc PR . .
H30C H -0.1128 0.4474 0.4751 0.126 Uiso 0.50 1 calc PR . .
C31 C -0.1497(5) 0.2944(14) 0.4824(6) 0.079(4) Uiso 0.50 1 d P . .
H31A H -0.1503 0.2099 0.4640 0.095 Uiso 0.50 1 calc PR . .
H31B H -0.1806 0.3369 0.4727 0.095 Uiso 0.50 1 calc PR . .
C32 C -0.1829(6) 0.2219(17) 0.5688(7) 0.098(5) Uiso 0.50 1 d P . .
H32A H -0.1868 0.1367 0.5518 0.118 Uiso 0.50 1 calc PR . .
H32B H -0.2132 0.2691 0.5612 0.118 Uiso 0.50 1 calc PR . .
C33 C -0.1771(4) 0.2092(11) 0.6309(5) 0.055(3) Uiso 0.50 1 d P . .
H33A H -0.2048 0.1635 0.6471 0.082 Uiso 0.50 1 calc PR . .
H33B H -0.1751 0.2930 0.6487 0.082 Uiso 0.50 1 calc PR . .
H33C H -0.1473 0.1622 0.6392 0.082 Uiso 0.50 1 calc PR . .
O1M O -0.0464(2) 0.9622(7) 0.4644(3) 0.066(2) Uiso 0.726(15) 1 d P A -1
H1M1 H -0.0273 0.9075 0.4778 0.099 Uiso 0.726(15) 1 calc PR A -1
C1M C -0.0395(5) 1.024(2) 0.4752(8) 0.105(5) Uiso 0.726(15) 1 d P A -1
H1M2 H -0.0097 1.0165 0.4983 0.158 Uiso 0.726(15) 1 calc PR A -1
H1M3 H -0.0654 1.0576 0.4998 0.158 Uiso 0.726(15) 1 calc PR A -1
H1M4 H -0.0339 1.0808 0.4421 0.158 Uiso 0.726(15) 1 calc PR A -1
O1MA O -0.0570(6) 1.0747(15) 0.4915(7) 0.058(5) Uiso 0.274(15) 1 d P A -2
H1M5 H -0.0800 1.0360 0.5074 0.087 Uiso 0.274(15) 1 calc PR A -2
C1MA C -0.0032(16) 0.963(4) 0.4826(16) 0.121(14) Uiso 0.274(15) 1 d P A -2
H1M6 H 0.0247 0.9969 0.5038 0.181 Uiso 0.274(15) 1 calc PR A -2
H1M7 H 0.0048 0.9550 0.4411 0.181 Uiso 0.274(15) 1 calc PR A -2
H1M8 H -0.0116 0.8799 0.4984 0.181 Uiso 0.274(15) 1 calc PR A -2

loop_
_atom_site_aniso_label
_atom_site_aniso_U_11
_atom_site_aniso_U_22
_atom_site_aniso_U_33
_atom_site_aniso_U_23
_atom_site_aniso_U_13
_atom_site_aniso_U_12
Ni 0.0236(3) 0.0276(3) 0.0496(4) 0.0026(2) 0.0014(2) -0.0015(2)
P1 0.0265(5) 0.0301(6) 0.0369(6) 0.0016(5) 0.0018(5) -0.0002(4)
P2 0.0245(5) 0.0284(6) 0.0407(6) -0.0020(5) -0.0002(4) -0.0015(4)
F1 0.098(3) 0.127(3) 0.053(2) -0.041(2) 0.0016(19) 0.021(3)
F2 0.0548(18) 0.088(2) 0.0550(18) 0.0101(17) -0.0230(15) -0.0103(17)
F3 0.104(3) 0.130(4) 0.049(2) -0.021(2) 0.020(2) -0.003(3)
F4 0.0497(17) 0.093(3) 0.0496(17) 0.0003(16) -0.0153(14) 0.0146(17)
O1 0.0282(15) 0.0277(15) 0.070(2) 0.0006(15) -0.0015(15) -0.0020(13)
O2 0.0387(19) 0.0331(18) 0.102(3) -0.0003(19) -0.0102(19) -0.0064(15)
C1 0.031(3) 0.035(3) 0.132(6) 0.006(3) 0.017(3) -0.001(2)
C2 0.037(3) 0.041(3) 0.135(6) -0.010(3) 0.013(3) -0.008(2)
C3 0.030(2) 0.035(3) 0.066(3) 0.006(2) -0.006(2) -0.0053(19)
C4 0.031(2) 0.030(2) 0.045(3) -0.0015(19) 0.0044(19) -0.0048(18)
C5 0.030(2) 0.031(2) 0.046(3) -0.005(2) -0.0005(19) -0.0019(18)
C6 0.029(2) 0.037(2) 0.037(2) -0.0026(19) -0.0011(18) 0.0000(19)
C7 0.054(3) 0.060(3) 0.040(3) 0.005(2) -0.001(2) 0.009(3)
C8 0.075(4) 0.105(5) 0.030(3) 0.005(3) -0.001(3) 0.003(4)
C9 0.055(3) 0.079(4) 0.042(3) -0.023(3) -0.003(2) 0.015(3)
C10 0.052(3) 0.053(3) 0.057(3) -0.019(3) -0.003(3) 0.010(3)
C11 0.039(2) 0.043(3) 0.045(3) -0.005(2) -0.001(2) -0.001(2)
C12 0.033(2) 0.029(2) 0.035(2) 0.0022(18) 0.0010(18) 0.0006(18)
C13 0.036(2) 0.032(2) 0.036(2) -0.0012(19) 0.0011(19) -0.0022(19)
C14 0.033(2) 0.036(2) 0.051(3) -0.001(2) -0.002(2) 0.001(2)
C15 0.046(3) 0.048(3) 0.043(3) 0.003(2) -0.013(2) -0.004(2)
C16 0.051(3) 0.074(4) 0.035(2) 0.006(3) 0.001(2) -0.011(3)
C17 0.036(2) 0.056(3) 0.040(2) 0.002(2) 0.006(2) -0.003(2)
C18 0.033(2) 0.031(2) 0.042(2) -0.0032(19) -0.0014(19) 0.0051(18)
C19 0.040(3) 0.057(3) 0.044(3) -0.004(2) -0.005(2) -0.006(2)
C20 0.057(3) 0.067(4) 0.050(3) -0.012(3) -0.008(3) -0.004(3)
C21 0.078(4) 0.073(4) 0.041(3) -0.005(3) 0.008(3) 0.010(3)
C22 0.047(3) 0.055(3) 0.054(3) 0.002(3) 0.010(3) 0.004(3)
C23 0.031(2) 0.041(3) 0.046(3) 0.003(2) 0.001(2) 0.001(2)
C24 0.028(2) 0.038(2) 0.033(2) -0.0058(19) 0.0027(17) 0.0000(18)
C25 0.032(2) 0.051(3) 0.049(3) 0.000(2) 0.001(2) -0.004(2)
C26 0.033(2) 0.067(4) 0.053(3) -0.005(3) -0.009(2) -0.006(2)
C27 0.037(2) 0.065(3) 0.033(2) -0.003(2) -0.006(2) 0.011(2)
C28 0.049(3) 0.047(3) 0.039(2) 0.002(2) 0.003(2) 0.008(2)
C29 0.030(2) 0.044(3) 0.038(2) -0.005(2) -0.0006(18) 0.003(2)

loop_
_atom_type_symbol
_atom_type_description
_atom_type_scat_dispersion_real
_atom_type_scat_dispersion_imag
_atom_type_scat_source
C C 0.0033 0.0016 'International Tables Vol C Tables 4.2.6.8 and 6.1.1.4'
H H 0.0000 0.0000 'International Tables Vol C Tables 4.2.6.8 and 6.1.1.4'
O O 0.0106 0.0060 'International Tables Vol C Tables 4.2.6.8 and 6.1.1.4'
F F 0.0171 0.0103 'International Tables Vol C Tables 4.2.6.8 and 6.1.1.4'
P P 0.1023 0.0942 'International Tables Vol C Tables 4.2.6.8 and 6.1.1.4'
Ni Ni 0.3393 1.1124 'International Tables Vol C Tables 4.2.6.8 and 6.1.1.4'

loop_
_geom_angle_atom_site_label_1
_geom_angle_atom_site_label_2
_geom_angle_atom_site_label_3
_geom_angle
O1 Ni C1 86.48(18)
O1 Ni P1 170.15(11)
C1 Ni P1 89.87(16)
O1 Ni P2 95.34(10)
C1 Ni P2 177.98(17)
P1 Ni P2 88.19(4)
C6 P1 C12 105.0(2)
C6 P1 C4 103.6(2)
C12 P1 C4 104.9(2)
C6 P1 Ni 118.97(15)
C12 P1 Ni 113.79(14)
C4 P1 Ni 109.25(14)
C24 P2 C18 106.47(19)
C24 P2 C5 105.4(2)
C18 P2 C5 104.5(2)
C24 P2 Ni 120.61(14)
C18 P2 Ni 111.39(15)
C5 P2 Ni 107.27(14)
C3 O1 Ni 115.7(3)
C2 C1 Ni 107.4(4)
C1 C2 C3 113.9(5)
O2 C3 O1 123.3(5)
O2 C3 C2 122.5(4)
O1 C3 C2 114.3(4)
C5 C4 P1 108.8(3)
C4 C5 P2 106.3(3)
C11 C6 C7 119.1(4)
C11 C6 P1 120.3(3)
C7 C6 P1 120.6(4)
C8 C7 C6 118.6(5)
C9 C8 C7 119.8(5)
F1 C9 C10 118.7(6)
F1 C9 C8 118.2(6)
C10 C9 C8 123.1(5)
C9 C10 C11 118.2(5)
C6 C11 C10 121.2(5)
C17 C12 C13 118.2(4)
C17 C12 P1 120.3(3)
C13 C12 P1 121.0(3)
C14 C13 C12 121.3(4)
C15 C14 C13 117.6(4)
F2 C15 C16 118.5(4)
F2 C15 C14 118.1(4)
C16 C15 C14 123.4(4)
C15 C16 C17 118.0(4)
C16 C17 C12 121.5(4)
C23 C18 C19 118.2(4)
C23 C18 P2 123.5(4)
C19 C18 P2 118.3(4)
C20 C19 C18 121.5(5)
C21 C20 C19 117.7(5)
C20 C21 F3 119.1(6)
C20 C21 C22 123.1(5)
F3 C21 C22 117.8(6)
C23 C22 C21 118.6(5)
C22 C23 C18 120.9(5)
C25 C24 C29 119.6(4)
C25 C24 P2 123.1(4)
C29 C24 P2 117.3(3)
C26 C25 C24 120.4(5)
C27 C26 C25 118.5(5)
C28 C27 F4 118.7(5)
C28 C27 C26 122.7(4)
F4 C27 C26 118.6(4)
C27 C28 C29 119.0(5)
C28 C29 C24 119.8(4)
C32 O3 C31 118.9(11)
C30 C31 O3 114.6(13)
O3 C32 C33 115.3(14)

loop_
_geom_bond_atom_site_label_1
_geom_bond_atom_site_label_2
_geom_bond_distance
Ni O1 1.892(3)
Ni C1 1.955(5)
Ni P1 2.1098(12)
Ni P2 2.2086(12)
P1 C6 1.815(4)
P1 C12 1.820(4)
P1 C4 1.846(4)
P2 C24 1.819(4)
P2 C18 1.823(5)
P2 C5 1.851(4)
F1 C9 1.347(6)
F2 C15 1.366(5)
F3 C21 1.364(6)
F4 C27 1.362(5)
O1 C3 1.289(6)
O2 C3 1.233(6)
C1 C2 1.451(7)
C2 C3 1.487(7)
C4 C5 1.529(6)
C6 C11 1.384(6)
C6 C7 1.408(6)
C7 C8 1.390(8)
C8 C9 1.358(9)
C9 C10 1.350(8)
C10 C11 1.385(7)
C12 C17 1.389(6)
C12 C13 1.403(6)
C13 C14 1.385(6)
C14 C15 1.372(7)
C15 C16 1.376(7)
C16 C17 1.376(7)
C18 C23 1.383(6)
C18 C19 1.395(6)
C19 C20 1.382(7)
C20 C21 1.356(8)
C21 C22 1.374(8)
C22 C23 1.373(7)
C24 C25 1.396(6)
C24 C29 1.393(6)
C25 C26 1.383(7)
C26 C27 1.374(7)
C27 C28 1.367(7)
C28 C29 1.390(6)
O3 C32 1.320(17)
O3 C31 1.363(14)
C30 C31 1.359(18)
C32 C33 1.434(19)
O1M C1M 0.724(19)
O1MA C1MA 1.91(4)
